data_4030905
loop_
_publ_author_name
'Lorenzo-Luis, P. A.'
'Martin-Zarza, P.'
'Gili, P.'
'Saez Puche, R.'
'Jimenez-Jimenez, J.'
'Rodriguez-Castellon, E.'
'Ruiz-Perez, C.'
'Gonzalez-Platas, J.'
'Solans, X.'

_publ_section_title
;
 Synthesis and characterization of the molybdotellurates :
 [M(H2O)6]3.[TeMo6O24] : M = Ni(II) and Co(II)
;
_journal_name_full 'European Journal of Solid State and Inorganic Chemistry'
_journal_page_first 1259
_journal_page_last 1271
_journal_volume 34
_journal_year 1997
_chemical_formula_sum 'Co3 H36 Mo6 O42 Te'
_chemical_formula_weight 1588.39
_space_group_IT_number 167
_symmetry_cell_setting trigonal
_symmetry_Int_Tables_number 167
_symmetry_space_group_name_Hall '-R 3 2"c'
_symmetry_space_group_name_H-M 'R -3 c :H'
_cell_angle_alpha 90
_cell_angle_beta 90
_cell_angle_gamma 120
_cell_formula_units_Z 6
_cell_length_a 17.902(4)
_cell_length_b 17.902(4)
_cell_length_c 19.686(3)
_cell_volume 5463.8(19)
_diffrn_ambient_temperature 293
_diffrn_radiation_probe x-ray
_diffrn_radiation_type CuK\a
_diffrn_radiation_wavelength 1.5418
_exptl_crystal_density_diffrn 2.80
_exptl_crystal_F_000 4326
_pd_proc_ls_prof_wR_factor 0.0406
_refine_ls_number_parameters 41
_refine_ls_number_reflns 314
_refine_ls_R_I_factor 0.0744
_cod_data_source_file EJSSIC-1997-34-1259-1271-2.cif
_cod_data_source_block Co3Mo6
_cod_depositor_comments
;
Rietveld refinements, Fullprof software
;
_cod_original_cell_volume 5464(3)
_cod_original_sg_symbol_H-M 'R -3 c'
_cod_original_formula_sum 'H36 Co3 Mo6 O42 Te'
_cod_database_code 4030905

loop_
_symmetry_equiv_pos_site_id
_symmetry_equiv_pos_as_xyz
1 x,y,z
2 -y,x-y,z
3 -x+y,-x,z
4 y,x,1/2-z
5 -x,-x+y,1/2-z
6 x-y,-y,1/2-z
7 -x,-y,-z
8 y,-x+y,-z
9 x-y,x,-z
10 -y,-x,1/2+z
11 x,x-y,1/2+z
12 -x+y,y,1/2+z
13 1/3+x,2/3+y,2/3+z
14 1/3-y,2/3+x-y,2/3+z
15 1/3-x+y,2/3-x,2/3+z
16 1/3+y,2/3+x,1/6-z
17 1/3-x,2/3-x+y,1/6-z
18 1/3+x-y,2/3-y,1/6-z
19 1/3-x,2/3-y,2/3-z
20 1/3+y,2/3-x+y,2/3-z
21 1/3+x-y,2/3+x,2/3-z
22 1/3-y,2/3-x,1/6+z
23 1/3+x,2/3+x-y,1/6+z
24 1/3-x+y,2/3+y,1/6+z
25 2/3+x,1/3+y,1/3+z
26 2/3-y,1/3+x-y,1/3+z
27 2/3-x+y,1/3-x,1/3+z
28 2/3+y,1/3+x,5/6-z
29 2/3-x,1/3-x+y,5/6-z
30 2/3+x-y,1/3-y,5/6-z
31 2/3-x,1/3-y,1/3-z
32 2/3+y,1/3-x+y,1/3-z
33 2/3+x-y,1/3+x,1/3-z
34 2/3-y,1/3-x,5/6+z
35 2/3+x,1/3+x-y,5/6+z
36 2/3-x+y,1/3+y,5/6+z

loop_
_atom_site_label
_atom_site_type_symbol
_atom_site_thermal_displace_type
_atom_site_fract_x
_atom_site_fract_y
_atom_site_fract_z
_atom_site_occupancy
_atom_site_U_iso_or_equiv
_atom_site_calc_flag
_atom_site_refinement_flags
_atom_site_disorder_assembly
_atom_site_disorder_group
Te Te Uiso 0.00000 0.00000 0.50000 1.000 0.032(5) . . . .
Mo Mo Uiso 0.1702(4) -0.0268(4) 0.5022(5) 1.000 0.0469(13) . . . .
O1 O Uiso 0.103(2) 0.044(3) 0.557(2) 1.000 0.036(5) . . . .
O2 O Uiso 0.084(3) -0.134(3) 0.542(3) 1.000 0.036(5) . . . .
O3 O Uiso 0.235(3) 0.003(3) 0.567(3) 1.000 0.036(5) . . . .
O4 O Uiso 0.210(3) -0.085(3) 0.455(3) 1.000 0.036(5) . . . .
Co Co Uiso 0.00000 -0.1750(11) 0.75000 1.000 0.044(5) . . . .
O5 O Uiso 0.052(3) -0.055(3) 0.809(2) 1.000 0.036(5) . . . .
O6 O Uiso -0.105(3) -0.218(3) 0.805(3) 1.000 0.036(5) . . . .
O7 O Uiso 0.053(3) -0.235(3) 0.810(3) 1.000 0.036(5) . . . .

loop_
_atom_type_symbol
_atom_type_description
_atom_type_scat_dispersion_real
_atom_type_scat_dispersion_imag
_atom_type_scat_source
Co Co -2.3653 3.6143 ' International Tables Vol C Tables 4.2.6.8 and 6.1.1.4'
Mo Mo -0.0483 2.7339 ' International Tables Vol C Tables 4.2.6.8 and 6.1.1.4'
O O 0.0492 0.0322 ' International Tables Vol C Tables 4.2.6.8 and 6.1.1.4'
Te Te -0.1759 6.3531 ' International Tables Vol C Tables 4.2.6.8 and 6.1.1.4'

loop_
_geom_angle_atom_site_label_1
_geom_angle_atom_site_label_2
_geom_angle_atom_site_label_3
_geom_angle
_geom_angle_site_symmetry_1
_geom_angle_site_symmetry_2
_geom_angle_site_symmetry_3
_geom_angle_publ_flag
Mo Te O1 45.7(13) . . . yes
Mo Te Mo 119.98(19) . . 2_555 yes
Mo Te O1 135.9(17) . . 2_555 yes
Mo Te Mo 120.0(2) . . 3_555 yes
Mo Te O1 88(2) . . 3_555 yes
Mo Te Mo 180.00 . . 7_556 yes
Mo Te O1 134.4(13) . . 7_556 yes
Mo Te Mo 60.02(19) . . 8_556 yes
Mo Te O1 44.1(16) . . 8_556 yes
Mo Te Mo 60.0(2) . . 9_556 yes
Mo Te O1 92(2) . . 9_556 yes
Mo Te O1 87.6(13) 2_555 . . yes
O1 Te O1 90(2) . . 2_555 yes
Mo Te O1 135.9(13) 3_555 . . yes
O1 Te O1 90(2) . . 3_555 yes
Mo Te O1 134.4(13) 7_556 . . yes
O1 Te O1 180.00 . . 7_556 yes
Mo Te O1 92.4(13) 8_556 . . yes
O1 Te O1 90(2) . . 8_556 yes
Mo Te O1 44.1(13) 9_556 . . yes
O1 Te O1 90(2) . . 9_556 yes
Mo Te O1 45.7(16) 2_555 . 2_555 yes
Mo Te Mo 120.0(2) 2_555 . 3_555 yes
Mo Te O1 135.9(16) 2_555 . 3_555 yes
Mo Te Mo 60.02(19) 2_555 . 7_556 yes
Mo Te O1 92.4(14) 2_555 . 7_556 yes
Mo Te Mo 180.00 2_555 . 8_556 yes
Mo Te O1 134.4(17) 2_555 . 8_556 yes
Mo Te Mo 60.0(2) 2_555 . 9_556 yes
Mo Te O1 44.1(16) 2_555 . 9_556 yes
Mo Te O1 87.6(18) 3_555 . 2_555 yes
O1 Te O1 90(2) 2_555 . 3_555 yes
Mo Te O1 44.1(17) 7_556 . 2_555 yes
O1 Te O1 90(2) 2_555 . 7_556 yes
Mo Te O1 134.4(16) 8_556 . 2_555 yes
O1 Te O1 180.00 2_555 . 8_556 yes
Mo Te O1 92.4(18) 9_556 . 2_555 yes
O1 Te O1 90(2) 2_555 . 9_556 yes
Mo Te O1 45.7(18) 3_555 . 3_555 yes
Mo Te Mo 60.0(2) 3_555 . 7_556 yes
Mo Te O1 44.1(13) 3_555 . 7_556 yes
Mo Te Mo 60.0(2) 3_555 . 8_556 yes
Mo Te O1 92.4(19) 3_555 . 8_556 yes
Mo Te Mo 180.00 3_555 . 9_556 yes
Mo Te O1 134.4(18) 3_555 . 9_556 yes
Mo Te O1 92(2) 7_556 . 3_555 yes
O1 Te O1 90(2) 3_555 . 7_556 yes
Mo Te O1 44.1(16) 8_556 . 3_555 yes
O1 Te O1 90(2) 3_555 . 8_556 yes
Mo Te O1 134.4(18) 9_556 . 3_555 yes
O1 Te O1 180.00 3_555 . 9_556 yes
Mo Te O1 45.7(13) 7_556 . 7_556 yes
Mo Te Mo 119.98(19) 7_556 . 8_556 yes
Mo Te O1 135.9(16) 7_556 . 8_556 yes
Mo Te Mo 120.0(2) 7_556 . 9_556 yes
Mo Te O1 88(2) 7_556 . 9_556 yes
Mo Te O1 87.6(14) 8_556 . 7_556 yes
O1 Te O1 90(2) 7_556 . 8_556 yes
Mo Te O1 135.9(13) 9_556 . 7_556 yes
O1 Te O1 90(2) 7_556 . 9_556 yes
Mo Te O1 45.7(17) 8_556 . 8_556 yes
Mo Te Mo 120.0(2) 8_556 . 9_556 yes
Mo Te O1 135.9(16) 8_556 . 9_556 yes
Mo Te O1 87.6(19) 9_556 . 8_556 yes
O1 Te O1 90(2) 8_556 . 9_556 yes
Mo Te O1 45.7(18) 9_556 . 9_556 yes
Te Mo O1 35.7(10) . . . yes
Te Mo O2 79.2(18) . . . yes
Te Mo O3 121(2) . . . yes
Te Mo O4 137.8(19) . . . yes
Te Mo O1 35.5(13) . . 8_556 yes
Te Mo O2 79(2) . . 9_556 yes
O1 Mo O2 89(2) . . . yes
O1 Mo O3 86(2) . . . yes
O1 Mo O4 174(2) . . . yes
O1 Mo O1 71.1(17) . . 8_556 yes
O1 Mo O2 75(2) . . 9_556 yes
O2 Mo O3 95(3) . . . yes
O2 Mo O4 89(2) . . . yes
O1 Mo O2 76(2) 8_556 . . yes
O2 Mo O2 158(3) . . 9_556 yes
O3 Mo O4 100(3) . . . yes
O1 Mo O3 156(2) 8_556 . . yes
O2 Mo O3 98(3) 9_556 . . yes
O1 Mo O4 102(2) 8_556 . . yes
O2 Mo O4 105(3) 9_556 . . yes
O1 Mo O2 85(3) 8_556 . 9_556 yes
O7 Co O7 86(2) . . 5_556 yes
O5 Co O6 87(2) 5_556 . 5_556 yes
O5 Co O7 97(2) 5_556 . 5_556 yes
O6 Co O7 95(2) 5_556 . 5_556 yes
O5 Co O6 87(2) . . . yes
O5 Co O7 97.1(19) . . . yes
O5 Co O5 80(2) . . 5_556 yes
O5 Co O6 86(2) . . 5_556 yes
O5 Co O7 177.1(18) . . 5_556 yes
O6 Co O7 95(2) . . . yes
O5 Co O6 86(2) 5_556 . . yes
O6 Co O6 170(2) . . 5_556 yes
O6 Co O7 93(2) . . 5_556 yes
O5 Co O7 177(2) 5_556 . . yes
O6 Co O7 93(2) 5_556 . . yes
Te O1 Mo 98.6(17) . . . yes
Te O1 Mo 100.4(17) . . 9_556 yes
Mo O1 Mo 88.7(15) . . 9_556 yes
Mo O2 Mo 118(3) . . 8_556 yes

loop_
_geom_bond_atom_site_label_1
_geom_bond_atom_site_label_2
_geom_bond_distance
_geom_bond_site_symmetry_1
_geom_bond_site_symmetry_2
_geom_bond_publ_flag
Te Mo 3.313(8) . . yes
Te O1 1.96(4) . . yes
Te Mo 3.313(9) . 2_555 yes
Te O1 1.96(6) . 2_555 yes
Te Mo 3.313(8) . 3_555 yes
Te O1 1.96(3) . 3_555 yes
Te Mo 3.313(8) . 7_556 yes
Te O1 1.96(4) . 7_556 yes
Te Mo 3.313(9) . 8_556 yes
Te O1 1.96(6) . 8_556 yes
Te Mo 3.313(8) . 9_556 yes
Te O1 1.96(3) . 9_556 yes
Mo O1 2.40(4) . . yes
Mo O2 1.93(5) . . yes
Mo O3 1.62(6) . . yes
Mo O4 1.79(6) . . yes
Mo O1 2.34(6) . 8_556 yes
Mo O2 1.93(5) . 9_556 yes
Co O5 2.20(5) . . yes
Co O6 1.96(6) . . yes
Co O7 2.11(6) . . yes
Co O5 2.20(6) . 5_556 yes
Co O6 1.96(6) . 5_556 yes
Co O7 2.11(6) . 5_556 yes

loop_
_geom_torsion_atom_site_label_1
_geom_torsion_atom_site_label_2
_geom_torsion_atom_site_label_3
_geom_torsion_atom_site_label_4
_geom_torsion
_geom_torsion_site_symmetry_1
_geom_torsion_site_symmetry_2
_geom_torsion_site_symmetry_3
_geom_torsion_site_symmetry_4
_geom_torsion_publ_flag
O1 Te Mo O2 103(2) . . . . no
O1 Te Mo O3 14(3) . . . . no
O1 Te Mo O4 180(3) . . . . no
O1 Te Mo O1 -175(3) . . . 8_556 no
O1 Te Mo O2 -79(2) . . . 9_556 no
Mo Te Mo O1 50.8(18) 2_555 . . . no
Mo Te Mo O2 154.1(17) 2_555 . . . no
Mo Te Mo O3 64(2) 2_555 . . . no
Mo Te Mo O4 -129(3) 2_555 . . . no
O1 Te Mo O1 -5(3) 2_555 . . . no
O1 Te Mo O2 99(3) 2_555 . . . no
O1 Te Mo O3 9(3) 2_555 . . . no
O1 Te Mo O4 175(3) 2_555 . . . no
Mo Te Mo O1 -126.6(18) 3_555 . . . no
Mo Te Mo O2 -23.3(18) 3_555 . . . no
Mo Te Mo O3 -113(2) 3_555 . . . no
Mo Te Mo O4 53(3) 3_555 . . . no
O1 Te Mo O1 -93(2) 3_555 . . . no
O1 Te Mo O2 10(2) 3_555 . . . no
O1 Te Mo O3 -79(2) 3_555 . . . no
O1 Te Mo O4 87(3) 3_555 . . . no
O1 Te Mo O1 180(3) 7_556 . . . no
O1 Te Mo O2 -77(3) 7_556 . . . no
O1 Te Mo O3 -166(3) 7_556 . . . no
O1 Te Mo O4 0(3) 7_556 . . . no
Mo Te Mo O1 -129.2(18) 8_556 . . . no
Mo Te Mo O2 -25.9(17) 8_556 . . . no
Mo Te Mo O3 -116(2) 8_556 . . . no
Mo Te Mo O4 51(3) 8_556 . . . no
O1 Te Mo O1 175(3) 8_556 . . . no
O1 Te Mo O2 -82(3) 8_556 . . . no
O1 Te Mo O3 -171(3) 8_556 . . . no
O1 Te Mo O4 -5(4) 8_556 . . . no
Mo Te Mo O1 53.4(18) 9_556 . . . no
Mo Te Mo O2 156.7(18) 9_556 . . . no
Mo Te Mo O3 67(2) 9_556 . . . no
Mo Te Mo O4 -127(3) 9_556 . . . no
O1 Te Mo O1 87(2) 9_556 . . . no
O1 Te Mo O2 -170(2) 9_556 . . . no
O1 Te Mo O3 101(2) 9_556 . . . no
O1 Te Mo O4 -93(3) 9_556 . . . no
Mo Te O1 Mo 90.3(17) . . . 9_556 no
Mo Te O1 Mo -137.8(13) 2_555 . . . no
O1 Te O1 Mo 177(2) 2_555 . . . no
Mo Te O1 Mo 89.7(17) 3_555 . . . no
O1 Te O1 Mo 86(2) 3_555 . . . no
Mo Te O1 Mo 180.0(3) 7_556 . . . no
Mo Te O1 Mo 42.2(13) 8_556 . . . no
O1 Te O1 Mo -3(2) 8_556 . . . no
Mo Te O1 Mo -90.3(17) 9_556 . . . no
O1 Te O1 Mo -94(2) 9_556 . . . no
Mo Te Mo O2 25.9(18) . . 8_556 . no
O1 Te Mo O2 -8(2) . . 8_556 . no
O1 Te O1 Mo 3(2) . . 8_556 . no
Mo Te Mo O1 -55.6(18) . . 9_556 . no
Te Mo O1 Mo -100.3(18) . . . 9_556 no
O2 Mo O1 Te -73(2) . . . . no
O2 Mo O1 Mo -173(2) . . . 9_556 no
O3 Mo O1 Te -168(2) . . . . no
O3 Mo O1 Mo 91(2) . . . 9_556 no
O1 Mo O1 Te 3.0(18) 8_556 . . . no
O1 Mo O1 Mo -97.4(18) 8_556 . . 9_556 no
O2 Mo O1 Te 92(2) 9_556 . . . no
O2 Mo O1 Mo -8(2) 9_556 . . 9_556 no
Te Mo O2 Mo 48(3) . . . 8_556 no
O1 Mo O2 Mo 82(3) . . . 8_556 no
O3 Mo O2 Mo 169(3) . . . 8_556 no
O4 Mo O2 Mo -92(3) . . . 8_556 no
O1 Mo O2 Mo 11(3) 8_556 . . 8_556 no
O2 Mo O2 Mo 41(8) 9_556 . . 8_556 no
O1 Mo O1 Te -3.0(19) . . 8_556 . no
O1 Mo O1 Mo -101.5(17) . . 8_556 8_556 no
O2 Mo O1 Te 91(3) . . 8_556 . no
O2 Mo O1 Mo -8(2) . . 8_556 8_556 no
O3 Mo O1 Te 19(7) . . 8_556 . no
O3 Mo O1 Mo -80(6) . . 8_556 8_556 no
O4 Mo O1 Te 177(2) . . 8_556 . no
O4 Mo O1 Mo 78(2) . . 8_556 8_556 no
O1 Mo O2 Mo 11(3) . . 9_556 9_556 no
O2 Mo O2 Mo 54(8) . . 9_556 9_556 no
O3 Mo O2 Mo -73(4) . . 9_556 9_556 no
O4 Mo O2 Mo -176(3) . . 9_556 9_556 no
